data_4085157
loop_
_publ_author_name
'Fecker, Ann Christin'
'Cr\(aciun, Bogdan-Florin'
'Schweyen, Peter'
'Freytag, Matthias'
'Jones, Peter G.'
'Walter, Marc D.'

_publ_section_title
;
 Synthesis and Characterization of N-Donor-Functionalized Enantiomerically
 Pure Pentadienyl Ligands Derived from (1R)-(&#x2212;)-Myrtenal
;
_journal_issue 1
_journal_name_full Organometallics
_journal_page_first 146
_journal_paper_doi 10.1021/om501024j
_journal_volume 34
_journal_year 2015
_chemical_absolute_configuration ad
_chemical_formula_sum 'C38 H68 Cr N2 Si2'
_chemical_formula_weight 661.12
_chemical_name_systematic
; 
 ? 
;
_space_group_IT_number 92
_symmetry_cell_setting tetragonal
_symmetry_space_group_name_Hall 'P 4abw 2nw'
_symmetry_space_group_name_H-M 'P 41 21 2'
_atom_sites_solution_hydrogens geom
_atom_sites_solution_primary direct
_atom_sites_solution_secondary difmap
_audit_creation_method SHELXL-97
_cell_angle_alpha 90.00
_cell_angle_beta 90.00
_cell_angle_gamma 90.00
_cell_formula_units_Z 8
_cell_length_a 13.11040(6)
_cell_length_b 13.11040(6)
_cell_length_c 44.8658(4)
_cell_measurement_reflns_used 99731
_cell_measurement_temperature 100(2)
_cell_measurement_theta_max 75.5950
_cell_measurement_theta_min 3.4970
_cell_volume 7711.65(8)
_computing_cell_refinement
; 
CrysAlisPro, Agilent Technologies, 
Version 1.171.36.28 (release 01-02-2013 CrysAlis171 .NET) 
(compiled Feb  1 2013,16:14:44) 
;
_computing_data_collection
; 
CrysAlisPro, Agilent Technologies, 
Version 1.171.36.28 (release 01-02-2013 CrysAlis171 .NET) 
(compiled Feb  1 2013,16:14:44) 
;
_computing_data_reduction
; 
CrysAlisPro, Agilent Technologies, 
Version 1.171.36.28 (release 01-02-2013 CrysAlis171 .NET) 
(compiled Feb  1 2013,16:14:44) 
;
_computing_molecular_graphics 'Bruker XP'
_computing_publication_material SHELXL-97
_computing_structure_refinement 'SHELXL-97 (Sheldrick, 1997)'
_computing_structure_solution 'SHELXS-97 (Sheldrick, 1990)'
_diffrn_ambient_temperature 100(2)
_diffrn_detector_area_resol_mean 10.3543
_diffrn_measured_fraction_theta_full 1.000
_diffrn_measured_fraction_theta_max 0.999
_diffrn_measurement_device_type 'Oxford Diffraction Xcalibur, Atlas, Nova'
_diffrn_measurement_method '\w scans'
_diffrn_radiation_monochromator mirror
_diffrn_radiation_source 'Nova (Cu) X-ray Source'
_diffrn_radiation_type 'Cu K\a'
_diffrn_radiation_wavelength 1.54184
_diffrn_reflns_av_R_equivalents 0.0454
_diffrn_reflns_av_sigmaI/netI 0.0121
_diffrn_reflns_limit_h_max 16
_diffrn_reflns_limit_h_min -14
_diffrn_reflns_limit_k_max 16
_diffrn_reflns_limit_k_min -16
_diffrn_reflns_limit_l_max 56
_diffrn_reflns_limit_l_min -55
_diffrn_reflns_number 164048
_diffrn_reflns_theta_full 75.00
_diffrn_reflns_theta_max 75.76
_diffrn_reflns_theta_min 3.51
_exptl_absorpt_coefficient_mu 3.221
_exptl_absorpt_correction_T_max 1.00000
_exptl_absorpt_correction_T_min 0.52877
_exptl_absorpt_correction_type multi-scan
_exptl_absorpt_process_details
; 
CrysAlisPro, Agilent Technologies, 
Version 1.171.36.28 (release 01-02-2013 CrysAlis171 .NET) 
(compiled Feb  1 2013,16:14:44) 
;
_exptl_crystal_colour 'dark green'
_exptl_crystal_density_diffrn 1.139
_exptl_crystal_density_method 'not measured'
_exptl_crystal_description prism
_exptl_crystal_F_000 2896
_exptl_crystal_size_max 0.22
_exptl_crystal_size_mid 0.1
_exptl_crystal_size_min 0.05
_refine_diff_density_max 0.185
_refine_diff_density_min -0.366
_refine_diff_density_rms 0.038
_refine_ls_abs_structure_details 'Flack H D (1983), Acta Cryst. A39, 876-881'
_refine_ls_abs_structure_Flack 0.006(3)
_refine_ls_extinction_method none
_refine_ls_goodness_of_fit_ref 1.038
_refine_ls_hydrogen_treatment mixed
_refine_ls_matrix_type full
_refine_ls_number_parameters 427
_refine_ls_number_reflns 8019
_refine_ls_number_restraints 2
_refine_ls_restrained_S_all 1.044
_refine_ls_R_factor_all 0.0270
_refine_ls_R_factor_gt 0.0268
_refine_ls_shift/su_max 0.004
_refine_ls_shift/su_mean 0.000
_refine_ls_structure_factor_coef Fsqd
_refine_ls_weighting_details 'calc w=1/[\s^2^(Fo^2^)+(0.0387P)^2^+2.6435P] where P=(Fo^2^+2Fc^2^)/3'
_refine_ls_weighting_scheme calc
_refine_ls_wR_factor_gt 0.0684
_refine_ls_wR_factor_ref 0.0686
_reflns_number_gt 7954
_reflns_number_total 8019
_reflns_threshold_expression >2sigma(I)
_cod_data_source_file om501024j_si_002.cif
_cod_data_source_block ann31
_cod_depositor_comments 'Adding full bibliography for 4085149--4085163.cif.'
_cod_original_cell_volume 7711.66(8)
_cod_database_code 4085157

loop_
_symmetry_equiv_pos_as_xyz
'x, y, z'
'-x, -y, z+1/2'
'-y+1/2, x+1/2, z+1/4'
'y+1/2, -x+1/2, z+3/4'
'-x+1/2, y+1/2, -z+1/4'
'x+1/2, -y+1/2, -z+3/4'
'y, x, -z'
'-y, -x, -z+1/2'

loop_
_atom_site_label
_atom_site_type_symbol
_atom_site_fract_x
_atom_site_fract_y
_atom_site_fract_z
_atom_site_U_iso_or_equiv
_atom_site_adp_type
_atom_site_occupancy
_atom_site_symmetry_multiplicity
_atom_site_calc_flag
_atom_site_refinement_flags
_atom_site_disorder_assembly
_atom_site_disorder_group
Cr Cr 0.617737(17) 0.120404(17) 0.503821(4) 0.01329(6) Uani 1 1 d . . .
Si1 Si 0.45706(3) 0.13393(3) 0.431052(8) 0.01773(8) Uani 1 1 d . . .
Si2 Si 0.62056(3) 0.27693(3) 0.578023(8) 0.01794(8) Uani 1 1 d . . .
N1 N 0.32680(10) 0.11767(10) 0.42664(3) 0.0238(3) Uani 1 1 d . A .
N2 N 0.64062(9) 0.40693(10) 0.58180(3) 0.0225(3) Uani 1 1 d . . .
C1 C 0.50063(11) 0.08279(11) 0.46781(3) 0.0172(3) Uani 1 1 d . . .
H1 H 0.5236(14) 0.0094(14) 0.4662(4) 0.019(4) Uiso 1 1 d . . .
C2 C 0.45181(10) 0.10880(11) 0.49525(3) 0.0166(3) Uani 1 1 d . . .
C3 C 0.47620(11) 0.06384(11) 0.52311(3) 0.0161(3) Uani 1 1 d . . .
H3 H 0.4411(13) 0.0910(13) 0.5404(4) 0.018(4) Uiso 1 1 d . . .
C4 C 0.55396(11) -0.00803(11) 0.53036(3) 0.0160(3) Uani 1 1 d . . .
C5 C 0.62505(12) -0.05198(10) 0.51069(3) 0.0180(3) Uani 1 1 d . . .
H5 H 0.6089(15) -0.0607(14) 0.4893(4) 0.025(5) Uiso 1 1 d . . .
C6 C 0.70010(12) -0.12960(12) 0.52338(3) 0.0231(3) Uani 1 1 d . . .
H6A H 0.7706 -0.1071 0.5190 0.028 Uiso 1 1 calc R . .
H6B H 0.6893 -0.1962 0.5135 0.028 Uiso 1 1 calc R . .
C7 C 0.68759(12) -0.14264(12) 0.55705(3) 0.0226(3) Uani 1 1 d . . .
H7 H 0.7358 -0.1916 0.5667 0.027 Uiso 1 1 calc R . .
C8 C 0.68388(12) -0.03501(12) 0.57088(3) 0.0231(3) Uani 1 1 d . . .
H8A H 0.7245 0.0167 0.5600 0.028 Uiso 1 1 calc R . .
H8B H 0.6982 -0.0332 0.5925 0.028 Uiso 1 1 calc R . .
C9 C 0.56907(11) -0.03530(11) 0.56292(3) 0.0185(3) Uani 1 1 d . . .
H9 H 0.5231 0.0003 0.5774 0.022 Uiso 1 1 calc R . .
C10 C 0.57320(12) -0.15526(11) 0.56569(3) 0.0204(3) Uani 1 1 d . . .
C11 C 0.56008(14) -0.18924(13) 0.59815(4) 0.0280(3) Uani 1 1 d . . .
H11A H 0.6037 -0.1475 0.6110 0.042 Uiso 1 1 calc R . .
H11B H 0.5795 -0.2611 0.6001 0.042 Uiso 1 1 calc R . .
H11C H 0.4887 -0.1808 0.6041 0.042 Uiso 1 1 calc R . .
C12 C 0.50367(13) -0.21961(12) 0.54619(4) 0.0276(3) Uani 1 1 d . . .
H12A H 0.5243 -0.2913 0.5475 0.041 Uiso 1 1 calc R . .
H12B H 0.5088 -0.1965 0.5255 0.041 Uiso 1 1 calc R . .
H12C H 0.4331 -0.2125 0.5531 0.041 Uiso 1 1 calc R . .
C13 C 0.37101(11) 0.19122(11) 0.49634(3) 0.0212(3) Uani 1 1 d . . .
H13A H 0.3666 0.2186 0.5166 0.032 Uiso 1 1 calc R . .
H13B H 0.3049 0.1623 0.4906 0.032 Uiso 1 1 calc R . .
H13C H 0.3892 0.2461 0.4825 0.032 Uiso 1 1 calc R . .
C14 C 0.52359(13) 0.05937(14) 0.40115(3) 0.0280(3) Uani 1 1 d . . .
H14A H 0.5160 -0.0138 0.4051 0.042 Uiso 1 1 calc R . .
H14B H 0.5962 0.0772 0.4010 0.042 Uiso 1 1 calc R . .
H14C H 0.4934 0.0757 0.3818 0.042 Uiso 1 1 calc R . .
C15 C 0.48500(12) 0.27219(12) 0.42422(4) 0.0250(3) Uani 1 1 d . . .
H15A H 0.4509 0.2943 0.4059 0.037 Uiso 1 1 calc R . .
H15B H 0.5588 0.2819 0.4222 0.037 Uiso 1 1 calc R . .
H15C H 0.4600 0.3128 0.4411 0.037 Uiso 1 1 calc R . .
C16 C 0.25275(12) 0.19816(12) 0.42262(4) 0.0260(3) Uani 1 1 d . . .
H16A H 0.2854 0.2641 0.4276 0.031 Uiso 1 1 calc R . .
H16B H 0.1963 0.1875 0.4369 0.031 Uiso 1 1 calc R . .
C17 C 0.20840(14) 0.20538(17) 0.39156(5) 0.0423(5) Uani 1 1 d . . .
H17A H 0.1725 0.1419 0.3868 0.063 Uiso 1 1 calc R . .
H17B H 0.2635 0.2163 0.3772 0.063 Uiso 1 1 calc R . .
H17C H 0.1604 0.2626 0.3906 0.063 Uiso 1 1 calc R . .
C18 C 0.28422(13) 0.01443(12) 0.42615(4) 0.0310(4) Uani 1 1 d D . .
H18A H 0.3383 -0.0348 0.4316 0.037 Uiso 0.499(9) 1 calc PR A 1
H18B H 0.2616 -0.0018 0.4056 0.037 Uiso 0.499(9) 1 calc PR A 1
H18C H 0.2338 0.0110 0.4098 0.037 Uiso 0.501(9) 1 calc PR A 2
H18D H 0.3400 -0.0334 0.4211 0.037 Uiso 0.501(9) 1 calc PR A 2
C19 C 0.1892(4) 0.0010(3) 0.44862(9) 0.0339(12) Uiso 0.499(9) 1 d PDU A 1
H19A H 0.1633 -0.0689 0.4473 0.051 Uiso 0.499(9) 1 calc PR A 1
H19B H 0.1350 0.0489 0.4431 0.051 Uiso 0.499(9) 1 calc PR A 1
H19C H 0.2116 0.0149 0.4691 0.051 Uiso 0.499(9) 1 calc PR A 1
C19' C 0.2362(4) -0.0214(3) 0.45258(9) 0.0358(12) Uiso 0.501(9) 1 d PDU A 2
H19D H 0.2867 -0.0263 0.4686 0.054 Uiso 0.501(9) 1 calc PR A 2
H19E H 0.2065 -0.0889 0.4489 0.054 Uiso 0.501(9) 1 calc PR A 2
H19F H 0.1822 0.0262 0.4584 0.054 Uiso 0.501(9) 1 calc PR A 2
C20 C 0.66211(11) 0.23450(11) 0.54030(3) 0.0170(3) Uani 1 1 d . . .
H20 H 0.7370(14) 0.2134(14) 0.5408(4) 0.019(4) Uiso 1 1 d . . .
C21 C 0.63235(11) 0.28582(10) 0.51361(3) 0.0169(3) Uani 1 1 d . . .
C22 C 0.67386(10) 0.26375(10) 0.48514(3) 0.0157(3) Uani 1 1 d . . .
H22 H 0.6455(14) 0.3015(14) 0.4685(4) 0.020(4) Uiso 1 1 d . . .
C23 C 0.74348(10) 0.18520(11) 0.47672(3) 0.0157(3) Uani 1 1 d . . .
C24 C 0.78780(10) 0.11164(11) 0.49540(3) 0.0171(3) Uani 1 1 d . . .
H24 H 0.8011(13) 0.1226(13) 0.5171(4) 0.012(4) Uiso 1 1 d . . .
C25 C 0.86345(12) 0.03680(12) 0.48171(3) 0.0213(3) Uani 1 1 d . . .
H25A H 0.9308 0.0456 0.4913 0.026 Uiso 1 1 calc R . .
H25B H 0.8401 -0.0338 0.4856 0.026 Uiso 1 1 calc R . .
C26 C 0.87455(11) 0.05240(12) 0.44820(3) 0.0209(3) Uani 1 1 d . . .
H26 H 0.9223 0.0046 0.4379 0.025 Uiso 1 1 calc R . .
C27 C 0.76588(11) 0.05852(12) 0.43507(3) 0.0211(3) Uani 1 1 d . . .
H27A H 0.7145 0.0176 0.4460 0.025 Uiso 1 1 calc R . .
H27B H 0.7623 0.0461 0.4133 0.025 Uiso 1 1 calc R . .
C28 C 0.76806(11) 0.17271(11) 0.44387(3) 0.0178(3) Uani 1 1 d . . .
H28 H 0.7319 0.2203 0.4300 0.021 Uiso 1 1 calc R . .
C29 C 0.88757(11) 0.16781(12) 0.44037(3) 0.0200(3) Uani 1 1 d . . .
C30 C 0.92094(13) 0.18330(14) 0.40809(4) 0.0276(3) Uani 1 1 d . . .
H30A H 0.8768 0.1434 0.3949 0.041 Uiso 1 1 calc R . .
H30B H 0.9917 0.1607 0.4057 0.041 Uiso 1 1 calc R . .
H30C H 0.9157 0.2557 0.4029 0.041 Uiso 1 1 calc R . .
C31 C 0.95338(12) 0.23473(13) 0.46023(4) 0.0263(3) Uani 1 1 d . . .
H31A H 1.0251 0.2154 0.4579 0.039 Uiso 1 1 calc R . .
H31B H 0.9329 0.2256 0.4811 0.039 Uiso 1 1 calc R . .
H31C H 0.9446 0.3063 0.4545 0.039 Uiso 1 1 calc R . .
C32 C 0.54975(11) 0.36660(11) 0.51406(3) 0.0216(3) Uani 1 1 d . . .
H32A H 0.5220 0.3752 0.4939 0.032 Uiso 1 1 calc R . .
H32B H 0.5787 0.4314 0.5209 0.032 Uiso 1 1 calc R . .
H32C H 0.4951 0.3455 0.5276 0.032 Uiso 1 1 calc R . .
C33 C 0.70003(14) 0.20760(14) 0.60615(3) 0.0303(4) Uani 1 1 d . . .
H33A H 0.6884 0.2370 0.6259 0.045 Uiso 1 1 calc R . .
H33B H 0.7723 0.2141 0.6009 0.045 Uiso 1 1 calc R . .
H33C H 0.6810 0.1353 0.6063 0.045 Uiso 1 1 calc R . .
C34 C 0.48395(13) 0.25075(13) 0.58732(4) 0.0258(3) Uani 1 1 d . . .
H34A H 0.4731 0.1769 0.5886 0.039 Uiso 1 1 calc R . .
H34B H 0.4400 0.2793 0.5717 0.039 Uiso 1 1 calc R . .
H34C H 0.4672 0.2823 0.6065 0.039 Uiso 1 1 calc R . .
C35 C 0.74471(12) 0.44647(13) 0.57972(4) 0.0290(4) Uani 1 1 d . . .
H35A H 0.7919 0.3882 0.5772 0.035 Uiso 1 1 calc R . .
H35B H 0.7620 0.4802 0.5988 0.035 Uiso 1 1 calc R . .
C36 C 0.76293(19) 0.5206(3) 0.55486(6) 0.0709(9) Uani 1 1 d . . .
H36A H 0.7553 0.4856 0.5357 0.106 Uiso 1 1 calc R . .
H36B H 0.8321 0.5484 0.5565 0.106 Uiso 1 1 calc R . .
H36C H 0.7133 0.5763 0.5562 0.106 Uiso 1 1 calc R . .
C37 C 0.56524(12) 0.47999(12) 0.59185(4) 0.0252(3) Uani 1 1 d . . .
H37A H 0.4964 0.4525 0.5876 0.030 Uiso 1 1 calc R . .
H37B H 0.5733 0.5437 0.5802 0.030 Uiso 1 1 calc R . .
C38 C 0.57207(16) 0.50549(16) 0.62485(4) 0.0421(5) Uani 1 1 d . . .
H38A H 0.5650 0.4428 0.6366 0.063 Uiso 1 1 calc R . .
H38B H 0.5173 0.5530 0.6302 0.063 Uiso 1 1 calc R . .
H38C H 0.6383 0.5371 0.6291 0.063 Uiso 1 1 calc R . .

loop_
_atom_site_aniso_label
_atom_site_aniso_U_11
_atom_site_aniso_U_22
_atom_site_aniso_U_33
_atom_site_aniso_U_23
_atom_site_aniso_U_13
_atom_site_aniso_U_12
Cr 0.01266(11) 0.01304(11) 0.01417(10) 0.00126(8) 0.00123(8) 0.00234(8)
Si1 0.01713(18) 0.01905(19) 0.01701(17) 0.00206(14) -0.00242(14) 0.00225(15)
Si2 0.01811(18) 0.01915(18) 0.01657(17) -0.00228(14) 0.00152(15) 0.00244(15)
N1 0.0202(6) 0.0172(6) 0.0341(7) 0.0032(5) -0.0057(5) 0.0017(5)
N2 0.0166(6) 0.0231(6) 0.0278(6) -0.0059(5) 0.0049(5) 0.0011(5)
C1 0.0166(7) 0.0177(7) 0.0175(6) 0.0004(5) -0.0023(5) 0.0022(5)
C2 0.0128(6) 0.0161(6) 0.0208(6) 0.0010(5) -0.0004(5) 0.0015(5)
C3 0.0138(6) 0.0165(6) 0.0181(6) -0.0002(5) 0.0041(5) 0.0005(5)
C4 0.0176(7) 0.0141(6) 0.0164(6) 0.0025(5) 0.0017(5) -0.0013(5)
C5 0.0216(7) 0.0144(6) 0.0181(6) 0.0022(5) 0.0013(6) 0.0045(5)
C6 0.0247(7) 0.0215(7) 0.0231(7) 0.0052(6) 0.0036(6) 0.0097(6)
C7 0.0243(8) 0.0205(7) 0.0230(7) 0.0048(6) -0.0013(6) 0.0060(6)
C8 0.0269(8) 0.0214(7) 0.0210(7) 0.0030(6) -0.0059(6) 0.0003(6)
C9 0.0236(7) 0.0164(7) 0.0156(6) 0.0017(5) 0.0008(5) 0.0019(5)
C10 0.0257(7) 0.0161(7) 0.0194(7) 0.0043(5) 0.0004(6) 0.0019(6)
C11 0.0377(9) 0.0239(8) 0.0224(7) 0.0072(6) 0.0034(7) 0.0039(7)
C12 0.0329(9) 0.0178(7) 0.0321(8) 0.0028(6) -0.0017(7) -0.0013(6)
C13 0.0177(7) 0.0221(7) 0.0238(7) 0.0000(5) 0.0008(6) 0.0063(6)
C14 0.0272(8) 0.0383(9) 0.0184(7) -0.0013(6) -0.0022(6) 0.0051(7)
C15 0.0252(8) 0.0259(8) 0.0238(7) 0.0057(6) -0.0049(6) -0.0024(6)
C16 0.0186(7) 0.0207(7) 0.0386(9) 0.0022(6) -0.0021(6) 0.0023(6)
C17 0.0229(8) 0.0574(13) 0.0464(11) 0.0264(10) -0.0099(8) -0.0046(8)
C18 0.0268(8) 0.0189(7) 0.0473(10) 0.0040(7) -0.0043(7) -0.0009(6)
C20 0.0159(6) 0.0169(7) 0.0183(7) -0.0025(5) -0.0004(5) 0.0024(5)
C21 0.0165(6) 0.0141(6) 0.0202(6) -0.0017(5) -0.0001(5) 0.0013(5)
C22 0.0156(6) 0.0135(6) 0.0179(6) 0.0032(5) -0.0004(5) -0.0013(5)
C23 0.0127(6) 0.0177(7) 0.0167(6) 0.0016(5) 0.0017(5) -0.0020(5)
C24 0.0141(6) 0.0194(7) 0.0179(6) 0.0006(6) 0.0023(5) 0.0032(5)
C25 0.0198(7) 0.0230(7) 0.0211(7) 0.0011(6) 0.0038(5) 0.0079(6)
C26 0.0183(7) 0.0230(7) 0.0215(7) -0.0013(5) 0.0034(6) 0.0041(6)
C27 0.0177(7) 0.0260(8) 0.0197(7) -0.0035(6) 0.0026(5) 0.0009(6)
C28 0.0162(7) 0.0213(7) 0.0159(6) 0.0015(5) 0.0012(5) 0.0019(5)
C29 0.0151(6) 0.0253(7) 0.0196(7) -0.0003(5) 0.0034(5) 0.0015(6)
C30 0.0239(8) 0.0351(9) 0.0238(8) 0.0038(6) 0.0086(6) 0.0015(7)
C31 0.0158(7) 0.0316(8) 0.0314(8) -0.0039(7) 0.0026(6) -0.0034(6)
C32 0.0220(7) 0.0196(7) 0.0232(7) -0.0005(6) -0.0003(6) 0.0058(6)
C33 0.0370(9) 0.0332(9) 0.0206(7) -0.0035(7) -0.0033(7) 0.0088(7)
C34 0.0267(8) 0.0251(8) 0.0255(7) -0.0049(6) 0.0069(6) -0.0015(6)
C35 0.0188(7) 0.0298(8) 0.0384(9) -0.0071(7) 0.0056(7) -0.0007(6)
C36 0.0447(13) 0.111(2) 0.0568(14) 0.0319(15) -0.0049(11) -0.0437(15)
C37 0.0208(7) 0.0195(7) 0.0354(8) -0.0018(6) 0.0034(6) 0.0021(6)
C38 0.0464(11) 0.0371(10) 0.0428(11) -0.0183(8) 0.0187(9) -0.0068(9)

loop_
_atom_type_symbol
_atom_type_description
_atom_type_scat_dispersion_real
_atom_type_scat_dispersion_imag
_atom_type_scat_source
C C 0.0181 0.0091 'International Tables Vol C Tables 4.2.6.8 and 6.1.1.4'
H H 0.0000 0.0000 'International Tables Vol C Tables 4.2.6.8 and 6.1.1.4'
Cr Cr -0.1635 2.4439 'International Tables Vol C Tables 4.2.6.8 and 6.1.1.4'
N N 0.0311 0.0180 'International Tables Vol C Tables 4.2.6.8 and 6.1.1.4'
Si Si 0.2541 0.3302 'International Tables Vol C Tables 4.2.6.8 and 6.1.1.4'

loop_
_geom_angle_atom_site_label_1
_geom_angle_atom_site_label_2
_geom_angle_atom_site_label_3
_geom_angle
C3 Cr C22 137.07(5)
C3 Cr C2 37.67(5)
C22 Cr C2 108.86(5)
C3 Cr C23 169.05(5)
C22 Cr C23 37.82(5)
C2 Cr C23 131.40(5)
C3 Cr C21 109.11(5)
C22 Cr C21 37.55(5)
C2 Cr C21 100.73(5)
C23 Cr C21 70.75(5)
C3 Cr C4 37.77(5)
C22 Cr C4 169.24(5)
C2 Cr C4 70.84(5)
C23 Cr C4 149.60(5)
C21 Cr C4 131.71(5)
C3 Cr C24 152.64(5)
C22 Cr C24 69.40(5)
C2 Cr C24 159.20(5)
C23 Cr C24 36.48(5)
C21 Cr C24 89.86(5)
C4 Cr C24 114.89(5)
C3 Cr C1 68.56(5)
C22 Cr C1 98.09(5)
C2 Cr C1 37.01(5)
C23 Cr C1 101.22(5)
C21 Cr C1 114.14(5)
C4 Cr C1 87.85(5)
C24 Cr C1 122.22(5)
C3 Cr C5 69.21(5)
C22 Cr C5 152.74(5)
C2 Cr C5 89.81(6)
C23 Cr C5 114.96(5)
C21 Cr C5 159.44(5)
C4 Cr C5 36.35(5)
C24 Cr C5 86.04(6)
C1 Cr C5 84.83(5)
C3 Cr C20 98.90(5)
C22 Cr C20 68.11(5)
C2 Cr C20 114.72(5)
C23 Cr C20 87.30(5)
C21 Cr C20 36.84(5)
C4 Cr C20 101.95(5)
C24 Cr C20 84.40(5)
C1 Cr C20 144.79(5)
C5 Cr C20 122.62(5)
N1 Si1 C1 110.97(7)
N1 Si1 C15 107.04(7)
C1 Si1 C15 115.54(7)
N1 Si1 C14 108.22(7)
C1 Si1 C14 107.57(7)
C15 Si1 C14 107.24(8)
N2 Si2 C20 109.77(6)
N2 Si2 C34 107.70(7)
C20 Si2 C34 115.33(7)
N2 Si2 C33 109.10(7)
C20 Si2 C33 107.74(7)
C34 Si2 C33 107.06(8)
C16 N1 C18 114.65(13)
C16 N1 Si1 125.92(11)
C18 N1 Si1 119.42(11)
C37 N2 C35 114.97(13)
C37 N2 Si2 125.27(11)
C35 N2 Si2 118.94(10)
C2 C1 Si1 122.51(10)
C2 C1 Cr 68.90(8)
Si1 C1 Cr 138.80(8)
C3 C2 C1 123.99(12)
C3 C2 C13 115.19(12)
C1 C2 C13 120.79(12)
C3 C2 Cr 69.76(8)
C1 C2 Cr 74.09(8)
C13 C2 Cr 129.25(10)
C2 C3 C4 129.56(13)
C2 C3 Cr 72.57(8)
C4 C3 Cr 72.93(8)
C5 C4 C3 126.93(13)
C5 C4 C9 114.91(12)
C3 C4 C9 117.97(12)
C5 C4 Cr 74.05(8)
C3 C4 Cr 69.29(8)
C9 C4 Cr 130.13(10)
C4 C5 C6 117.77(12)
C4 C5 Cr 69.61(8)
C6 C5 Cr 137.53(11)
C5 C6 C7 111.98(12)
C6 C7 C8 107.38(12)
C6 C7 C10 111.16(12)
C8 C7 C10 88.09(11)
C7 C8 C9 86.30(11)
C4 C9 C8 110.42(12)
C4 C9 C10 108.37(12)
C8 C9 C10 87.18(11)
C12 C10 C11 108.57(13)
C12 C10 C7 119.56(13)
C11 C10 C7 112.05(13)
C12 C10 C9 119.16(13)
C11 C10 C9 111.14(12)
C7 C10 C9 84.70(11)
N1 C16 C17 114.77(16)
C19' C18 N1 117.5(2)
C19' C18 C19 25.91(19)
N1 C18 C19 112.70(19)
C21 C20 Si2 122.76(10)
C21 C20 Cr 68.87(8)
Si2 C20 Cr 140.29(8)
C22 C21 C20 123.66(13)
C22 C21 C32 115.39(12)
C20 C21 C32 120.91(13)
C22 C21 Cr 69.86(8)
C20 C21 Cr 74.29(8)
C32 C21 Cr 128.58(10)
C21 C22 C23 129.13(13)
C21 C22 Cr 72.59(8)
C23 C22 Cr 72.32(8)
C24 C23 C22 127.05(13)
C24 C23 C28 114.70(12)
C22 C23 C28 118.09(12)
C24 C23 Cr 73.56(8)
C22 C23 Cr 69.86(8)
C28 C23 Cr 130.47(10)
C23 C24 C25 118.10(12)
C23 C24 Cr 69.95(8)
C25 C24 Cr 137.78(11)
C26 C25 C24 111.91(12)
C25 C26 C27 107.19(12)
C25 C26 C29 111.23(12)
C27 C26 C29 87.98(11)
C26 C27 C28 86.32(11)
C23 C28 C27 110.38(12)
C23 C28 C29 108.19(11)
C27 C28 C29 87.34(11)
C31 C29 C30 108.47(13)
C31 C29 C26 119.31(13)
C30 C29 C26 111.92(12)
C31 C29 C28 118.87(12)
C30 C29 C28 111.96(12)
C26 C29 C28 84.74(11)
N2 C35 C36 115.22(16)
N2 C37 C38 114.10(15)

loop_
_geom_bond_atom_site_label_1
_geom_bond_atom_site_label_2
_geom_bond_distance
Cr C3 2.1776(14)
Cr C22 2.1854(14)
Cr C2 2.2144(14)
Cr C23 2.2177(14)
Cr C21 2.2210(14)
Cr C4 2.2255(14)
Cr C24 2.2643(14)
Cr C1 2.2826(14)
Cr C5 2.2829(14)
Cr C20 2.2923(14)
Si1 N1 1.7323(13)
Si1 C1 1.8698(14)
Si1 C15 1.8745(16)
Si1 C14 1.8750(16)
Si2 N2 1.7328(14)
Si2 C20 1.8630(14)
Si2 C34 1.8707(17)
Si2 C33 1.8719(17)
N1 C16 1.4452(19)
N1 C18 1.464(2)
N2 C37 1.4483(19)
N2 C35 1.463(2)
C1 C2 1.4286(19)
C2 C3 1.4185(19)
C2 C13 1.5140(19)
C3 C4 1.4260(19)
C4 C5 1.4072(19)
C4 C9 1.5166(18)
C5 C6 1.526(2)
C6 C7 1.529(2)
C7 C8 1.542(2)
C7 C10 1.558(2)
C8 C9 1.547(2)
C9 C10 1.579(2)
C10 C12 1.519(2)
C10 C11 1.532(2)
C16 C17 1.513(2)
C18 C19' 1.423(4)
C18 C19 1.612(4)
C20 C21 1.4278(19)
C21 C22 1.4185(19)
C21 C32 1.5148(19)
C22 C23 1.427(2)
C23 C24 1.4036(19)
C23 C28 1.5172(18)
C24 C25 1.5242(19)
C25 C26 1.5241(19)
C26 C27 1.544(2)
C26 C29 1.563(2)
C27 C28 1.549(2)
C28 C29 1.576(2)
C29 C31 1.519(2)
C29 C30 1.527(2)
C35 C36 1.499(3)
C37 C38 1.520(2)

loop_
_geom_torsion_atom_site_label_1
_geom_torsion_atom_site_label_2
_geom_torsion_atom_site_label_3
_geom_torsion_atom_site_label_4
_geom_torsion
C1 Si1 N1 C16 119.06(14)
C15 Si1 N1 C16 -7.83(15)
C14 Si1 N1 C16 -123.12(14)
C1 Si1 N1 C18 -62.34(14)
C15 Si1 N1 C18 170.76(13)
C14 Si1 N1 C18 55.47(14)
C20 Si2 N2 C37 129.10(13)
C34 Si2 N2 C37 2.81(15)
C33 Si2 N2 C37 -113.06(14)
C20 Si2 N2 C35 -61.83(14)
C34 Si2 N2 C35 171.88(12)
C33 Si2 N2 C35 56.01(14)
N1 Si1 C1 C2 -49.99(14)
C15 Si1 C1 C2 72.08(14)
C14 Si1 C1 C2 -168.20(12)
N1 Si1 C1 Cr -144.58(10)
C15 Si1 C1 Cr -22.51(14)
C14 Si1 C1 Cr 97.22(12)
C3 Cr C1 C2 26.90(8)
C22 Cr C1 C2 -110.72(9)
C23 Cr C1 C2 -148.97(8)
C21 Cr C1 C2 -75.19(9)
C4 Cr C1 C2 60.27(9)
C24 Cr C1 C2 178.58(8)
C5 Cr C1 C2 96.57(9)
C20 Cr C1 C2 -47.56(13)
C3 Cr C1 Si1 142.61(13)
C22 Cr C1 Si1 5.00(12)
C2 Cr C1 Si1 115.71(15)
C23 Cr C1 Si1 -33.26(12)
C21 Cr C1 Si1 40.52(13)
C4 Cr C1 Si1 175.99(12)
C24 Cr C1 Si1 -65.70(13)
C5 Cr C1 Si1 -147.71(12)
C20 Cr C1 Si1 68.16(15)
Si1 C1 C2 C3 173.50(11)
Cr C1 C2 C3 -51.24(13)
Si1 C1 C2 C13 -8.7(2)
Cr C1 C2 C13 126.58(14)
Si1 C1 C2 Cr -135.27(11)
C22 Cr C2 C3 -145.44(8)
C23 Cr C2 C3 178.83(8)
C21 Cr C2 C3 -107.44(8)
C4 Cr C2 C3 23.18(8)
C24 Cr C2 C3 133.07(14)
C1 Cr C2 C3 136.44(12)
C5 Cr C2 C3 54.80(8)
C20 Cr C2 C3 -71.49(9)
C3 Cr C2 C1 -136.44(12)
C22 Cr C2 C1 78.11(9)
C23 Cr C2 C1 42.38(11)
C21 Cr C2 C1 116.11(8)
C4 Cr C2 C1 -113.27(9)
C24 Cr C2 C1 -3.38(18)
C5 Cr C2 C1 -81.64(9)
C20 Cr C2 C1 152.07(8)
C3 Cr C2 C13 106.53(15)
C22 Cr C2 C13 -38.92(14)
C23 Cr C2 C13 -74.65(14)
C21 Cr C2 C13 -0.92(13)
C4 Cr C2 C13 129.70(14)
C24 Cr C2 C13 -120.41(16)
C1 Cr C2 C13 -117.03(16)
C5 Cr C2 C13 161.33(13)
C20 Cr C2 C13 35.04(14)
C1 C2 C3 C4 4.2(2)
C13 C2 C3 C4 -173.69(14)
Cr C2 C3 C4 -48.82(15)
C1 C2 C3 Cr 53.06(13)
C13 C2 C3 Cr -124.87(12)
C22 Cr C3 C2 52.00(11)
C23 Cr C3 C2 -4.6(3)
C21 Cr C3 C2 82.75(9)
C4 Cr C3 C2 -142.63(12)
C24 Cr C3 C2 -145.64(11)
C1 Cr C3 C2 -26.46(8)
C5 Cr C3 C2 -119.07(9)
C20 Cr C3 C2 119.33(8)
C22 Cr C3 C4 -165.37(8)
C2 Cr C3 C4 142.63(12)
C23 Cr C3 C4 138.0(3)
C21 Cr C3 C4 -134.62(8)
C24 Cr C3 C4 -3.01(16)
C1 Cr C3 C4 116.17(9)
C5 Cr C3 C4 23.56(8)
C20 Cr C3 C4 -98.04(8)
C2 C3 C4 C5 -0.6(3)
Cr C3 C4 C5 -49.34(14)
C2 C3 C4 C9 174.11(14)
Cr C3 C4 C9 125.42(12)
C2 C3 C4 Cr 48.69(15)
C3 Cr C4 C5 140.90(13)
C22 Cr C4 C5 -151.9(3)
C2 Cr C4 C5 117.78(10)
C23 Cr C4 C5 -24.54(14)
C21 Cr C4 C5 -154.83(8)
C24 Cr C4 C5 -40.62(10)
C1 Cr C4 C5 84.19(9)
C20 Cr C4 C5 -129.94(9)
C22 Cr C4 C3 67.2(3)
C2 Cr C4 C3 -23.12(8)
C23 Cr C4 C3 -165.45(10)
C21 Cr C4 C3 64.27(10)
C24 Cr C4 C3 178.47(8)
C1 Cr C4 C3 -56.72(8)
C5 Cr C4 C3 -140.90(13)
C20 Cr C4 C3 89.15(9)
C3 Cr C4 C9 -109.70(15)
C22 Cr C4 C9 -42.6(4)
C2 Cr C4 C9 -132.83(14)
C23 Cr C4 C9 84.85(16)
C21 Cr C4 C9 -45.44(16)
C24 Cr C4 C9 68.77(14)
C1 Cr C4 C9 -166.42(13)
C5 Cr C4 C9 109.39(16)
C20 Cr C4 C9 -20.55(14)
C3 C4 C5 C6 -178.52(14)
C9 C4 C5 C6 6.59(19)
Cr C4 C5 C6 133.92(13)
C3 C4 C5 Cr 47.56(14)
C9 C4 C5 Cr -127.33(12)
C3 Cr C5 C4 -24.41(8)
C22 Cr C5 C4 168.95(11)
C2 Cr C5 C4 -56.69(9)
C23 Cr C5 C4 166.60(8)
C21 Cr C5 C4 64.73(17)
C24 Cr C5 C4 143.70(9)
C1 Cr C5 C4 -93.42(9)
C20 Cr C5 C4 62.94(10)
C3 Cr C5 C6 -133.68(16)
C22 Cr C5 C6 59.7(2)
C2 Cr C5 C6 -165.97(15)
C23 Cr C5 C6 57.32(16)
C21 Cr C5 C6 -44.5(2)
C4 Cr C5 C6 -109.27(17)
C24 Cr C5 C6 34.43(15)
C1 Cr C5 C6 157.31(15)
C20 Cr C5 C6 -46.34(16)
C4 C5 C6 C7 -2.9(2)
Cr C5 C6 C7 86.65(17)
C5 C6 C7 C8 -48.01(17)
C5 C6 C7 C10 46.79(17)
C6 C7 C8 C9 83.71(13)
C10 C7 C8 C9 -27.89(10)
C5 C4 C9 C8 40.59(17)
C3 C4 C9 C8 -134.79(14)
Cr C4 C9 C8 -49.14(17)
C5 C4 C9 C10 -53.33(16)
C3 C4 C9 C10 131.29(13)
Cr C4 C9 C10 -143.06(11)
C7 C8 C9 C4 -81.06(13)
C7 C8 C9 C10 27.51(10)
C6 C7 C10 C12 40.10(18)
C8 C7 C10 C12 148.01(13)
C6 C7 C10 C11 168.76(13)
C8 C7 C10 C11 -83.33(13)
C6 C7 C10 C9 -80.56(13)
C8 C7 C10 C9 27.35(10)
C4 C9 C10 C12 -37.71(18)
C8 C9 C10 C12 -148.31(14)
C4 C9 C10 C11 -165.07(13)
C8 C9 C10 C11 84.34(14)
C4 C9 C10 C7 83.32(12)
C8 C9 C10 C7 -27.28(10)
C18 N1 C16 C17 -70.37(19)
Si1 N1 C16 C17 108.28(16)
C16 N1 C18 C19' -79.7(3)
Si1 N1 C18 C19' 101.6(3)
C16 N1 C18 C19 -51.5(3)
Si1 N1 C18 C19 129.8(2)
N2 Si2 C20 C21 -48.63(14)
C34 Si2 C20 C21 73.20(14)
C33 Si2 C20 C21 -167.31(13)
N2 Si2 C20 Cr -144.58(11)
C34 Si2 C20 Cr -22.75(14)
C33 Si2 C20 Cr 96.73(13)
C3 Cr C20 C21 -110.10(9)
C22 Cr C20 C21 27.27(8)
C2 Cr C20 C21 -74.18(9)
C23 Cr C20 C21 60.83(9)
C4 Cr C20 C21 -148.41(8)
C24 Cr C20 C21 97.30(9)
C1 Cr C20 C21 -44.90(13)
C5 Cr C20 C21 178.95(8)
C3 Cr C20 Si2 6.18(13)
C22 Cr C20 Si2 143.54(13)
C2 Cr C20 Si2 42.09(13)
C23 Cr C20 Si2 177.10(12)
C21 Cr C20 Si2 116.27(15)
C4 Cr C20 Si2 -32.13(13)
C24 Cr C20 Si2 -146.43(12)
C1 Cr C20 Si2 71.37(15)
C5 Cr C20 Si2 -64.78(13)
Si2 C20 C21 C22 171.04(11)
Cr C20 C21 C22 -51.91(13)
Si2 C20 C21 C32 -11.1(2)
Cr C20 C21 C32 125.92(14)
Si2 C20 C21 Cr -137.05(11)
C3 Cr C21 C22 -145.15(8)
C2 Cr C21 C22 -107.05(8)
C23 Cr C21 C22 23.25(8)
C4 Cr C21 C22 179.12(8)
C24 Cr C21 C22 54.95(8)
C1 Cr C21 C22 -70.73(9)
C5 Cr C21 C22 133.23(14)
C20 Cr C21 C22 135.76(12)
C3 Cr C21 C20 79.09(9)
C22 Cr C21 C20 -135.76(12)
C2 Cr C21 C20 117.19(8)
C23 Cr C21 C20 -112.51(9)
C4 Cr C21 C20 43.36(11)
C24 Cr C21 C20 -80.81(8)
C1 Cr C21 C20 153.51(8)
C5 Cr C21 C20 -2.52(18)
C3 Cr C21 C32 -38.19(14)
C22 Cr C21 C32 106.96(15)
C2 Cr C21 C32 -0.09(14)
C23 Cr C21 C32 130.21(14)
C4 Cr C21 C32 -73.92(14)
C24 Cr C21 C32 161.91(13)
C1 Cr C21 C32 36.23(14)
C5 Cr C21 C32 -119.80(16)
C20 Cr C21 C32 -117.28(16)
C20 C21 C22 C23 5.5(2)
C32 C21 C22 C23 -172.42(14)
Cr C21 C22 C23 -48.29(14)
C20 C21 C22 Cr 53.80(13)
C32 C21 C22 Cr -124.13(12)
C3 Cr C22 C21 52.43(11)
C2 Cr C22 C21 83.02(9)
C23 Cr C22 C21 -142.57(12)
C4 Cr C22 C21 -3.5(3)
C24 Cr C22 C21 -119.01(9)
C1 Cr C22 C21 119.53(8)
C5 Cr C22 C21 -146.04(11)
C20 Cr C22 C21 -26.80(8)
C3 Cr C22 C23 -165.00(8)
C2 Cr C22 C23 -134.41(8)
C21 Cr C22 C23 142.57(12)
C4 Cr C22 C23 139.0(3)
C24 Cr C22 C23 23.56(8)
C1 Cr C22 C23 -97.90(8)
C5 Cr C22 C23 -3.47(15)
C20 Cr C22 C23 115.77(9)
C21 C22 C23 C24 -0.7(2)
Cr C22 C23 C24 -49.13(14)
C21 C22 C23 C28 174.40(14)
Cr C22 C23 C28 126.01(12)
C21 C22 C23 Cr 48.39(14)
C3 Cr C23 C24 -150.9(3)
C22 Cr C23 C24 141.00(12)
C2 Cr C23 C24 -154.67(8)
C21 Cr C23 C24 117.90(9)
C4 Cr C23 C24 -25.00(14)
C1 Cr C23 C24 -130.24(8)
C5 Cr C23 C24 -40.75(10)
C20 Cr C23 C24 84.22(9)
C3 Cr C23 C22 68.1(3)
C2 Cr C23 C22 64.33(10)
C21 Cr C23 C22 -23.10(8)
C4 Cr C23 C22 -166.00(10)
C24 Cr C23 C22 -141.00(12)
C1 Cr C23 C22 88.76(8)
C5 Cr C23 C22 178.25(8)
C20 Cr C23 C22 -56.78(8)
C3 Cr C23 C28 -42.2(4)
C22 Cr C23 C28 -110.27(15)
C2 Cr C23 C28 -45.94(15)
C21 Cr C23 C28 -133.37(14)
C4 Cr C23 C28 83.73(16)
C24 Cr C23 C28 108.73(16)
C1 Cr C23 C28 -21.51(13)
C5 Cr C23 C28 67.98(14)
C20 Cr C23 C28 -167.05(13)
C22 C23 C24 C25 -177.91(14)
C28 C23 C24 C25 6.81(19)
Cr C23 C24 C25 134.34(13)
C22 C23 C24 Cr 47.75(13)
C28 C23 C24 Cr -127.53(12)
C3 Cr C24 C23 168.40(11)
C22 Cr C24 C23 -24.34(8)
C2 Cr C24 C23 64.67(17)
C21 Cr C24 C23 -56.55(9)
C4 Cr C24 C23 166.37(8)
C1 Cr C24 C23 62.26(10)
C5 Cr C24 C23 143.61(9)
C20 Cr C24 C23 -93.04(9)
C3 Cr C24 C25 58.3(2)
C22 Cr C24 C25 -134.46(15)
C2 Cr C24 C25 -45.4(2)
C23 Cr C24 C25 -110.12(17)
C21 Cr C24 C25 -166.66(15)
C4 Cr C24 C25 56.25(15)
C1 Cr C24 C25 -47.85(16)
C5 Cr C24 C25 33.49(14)
C20 Cr C24 C25 156.84(15)
C23 C24 C25 C26 -2.84(19)
Cr C24 C25 C26 87.74(17)
C24 C25 C26 C27 -48.24(16)
C24 C25 C26 C29 46.38(17)
C25 C26 C27 C28 83.90(13)
C29 C26 C27 C28 -27.71(10)
C24 C23 C28 C27 40.27(17)
C22 C23 C28 C27 -135.46(13)
Cr C23 C28 C27 -48.76(17)
C24 C23 C28 C29 -53.74(16)
C22 C23 C28 C29 130.53(13)
Cr C23 C28 C29 -142.77(11)
C26 C27 C28 C23 -80.96(13)
C26 C27 C28 C29 27.47(10)
C25 C26 C29 C31 39.87(18)
C27 C26 C29 C31 147.54(13)
C25 C26 C29 C30 168.00(12)
C27 C26 C29 C30 -84.33(13)
C25 C26 C29 C28 -80.42(13)
C27 C26 C29 C28 27.25(10)
C23 C28 C29 C31 -37.29(18)
C27 C28 C29 C31 -147.87(14)
C23 C28 C29 C30 -165.04(13)
C27 C28 C29 C30 84.37(14)
C23 C28 C29 C26 83.42(12)
C27 C28 C29 C26 -27.17(10)
C37 N2 C35 C36 -70.9(2)
Si2 N2 C35 C36 118.94(19)
C35 N2 C37 C38 -72.93(18)
Si2 N2 C37 C38 96.53(17)
